data_7232113
loop_
_publ_author_name
'Mandal, Arkalekha'
'Swain, Pravasini'
'Nath, Bhaskar'
'Sau, Sudip'
'Mal, Prasenjit'

_publ_section_title
;
 Unipolar to ambipolar semiconductivity switching in charge transfer
 cocrystals of 2,7-di-tert-butylpyrene
;
_journal_issue 6
_journal_name_full CrystEngComm
_journal_page_first 981
_journal_paper_doi 10.1039/C8CE01806E
_journal_volume 21
_journal_year 2019
_chemical_formula_sum 'C30 H30 N2 O4'
_chemical_formula_weight 482.56
_space_group_IT_number 2
_space_group_name_Hall '-P 1'
_space_group_name_H-M_alt 'P -1'
_symmetry_cell_setting triclinic
_symmetry_space_group_name_Hall '-P 1'
_symmetry_space_group_name_H-M 'P -1'
_atom_sites_solution_hydrogens geom
_atom_sites_solution_primary direct
_atom_sites_solution_secondary difmap
_audit_creation_method SHELXL-97
_audit_update_record
;
2018-05-02 deposited with the CCDC.
2018-12-27 downloaded from the CCDC.
;
_cell_angle_alpha 97.772(2)
_cell_angle_beta 100.438(2)
_cell_angle_gamma 107.389(3)
_cell_formula_units_Z 2
_cell_length_a 6.9689(2)
_cell_length_b 10.7206(3)
_cell_length_c 18.5310(4)
_cell_measurement_reflns_used 5247
_cell_measurement_temperature 296(2)
_cell_measurement_theta_max 78.53
_cell_measurement_theta_min 2.48
_cell_volume 1272.60(6)
_computing_structure_refinement 'SHELXL-97 (Sheldrick, 1997)'
_computing_structure_solution 'SHELXS-97 (Sheldrick, 1990)'
_diffrn_ambient_temperature 296(2)
_diffrn_measured_fraction_theta_full 0.959
_diffrn_measured_fraction_theta_max 0.959
_diffrn_measurement_device_type 'CCD plate'
_diffrn_measurement_method 'phi and omega scans'
_diffrn_radiation_monochromator graphite
_diffrn_radiation_source 'fine-focus sealed tube'
_diffrn_radiation_type CuK\a
_diffrn_radiation_wavelength 1.54184
_diffrn_reflns_av_R_equivalents 0.0546
_diffrn_reflns_av_sigmaI/netI 0.0437
_diffrn_reflns_limit_h_max 6
_diffrn_reflns_limit_h_min -8
_diffrn_reflns_limit_k_max 13
_diffrn_reflns_limit_k_min -13
_diffrn_reflns_limit_l_max 23
_diffrn_reflns_limit_l_min -20
_diffrn_reflns_number 18918
_diffrn_reflns_theta_full 78.53
_diffrn_reflns_theta_max 78.53
_diffrn_reflns_theta_min 2.48
_exptl_absorpt_coefficient_mu 0.672
_exptl_absorpt_correction_T_max 0.886
_exptl_absorpt_correction_T_min 0.851
_exptl_absorpt_correction_type multi-scan
_exptl_absorpt_process_details multi-scan
_exptl_crystal_colour yellow
_exptl_crystal_density_diffrn 1.259
_exptl_crystal_density_method 'not measured'
_exptl_crystal_description block
_exptl_crystal_F_000 512
_exptl_crystal_size_max 0.40
_exptl_crystal_size_mid 0.20
_exptl_crystal_size_min 0.18
_refine_diff_density_max 0.271
_refine_diff_density_min -0.290
_refine_diff_density_rms 0.052
_refine_ls_extinction_method none
_refine_ls_goodness_of_fit_ref 0.996
_refine_ls_hydrogen_treatment mixed
_refine_ls_matrix_type full
_refine_ls_number_parameters 391
_refine_ls_number_reflns 5247
_refine_ls_number_restraints 23
_refine_ls_restrained_S_all 1.127
_refine_ls_R_factor_all 0.0856
_refine_ls_R_factor_gt 0.0726
_refine_ls_shift/su_max 0.001
_refine_ls_shift/su_mean 0.000
_refine_ls_structure_factor_coef Fsqd
_refine_ls_weighting_details 'calc w=1/[\s^2^(Fo^2^)+(0.0020P)^2^+1.3000P] where P=(Fo^2^+2Fc^2^)/3'
_refine_ls_weighting_scheme calc
_refine_ls_wR_factor_gt 0.1471
_refine_ls_wR_factor_ref 0.1524
_reflns_number_gt 4056
_reflns_number_total 5247
_reflns_threshold_expression >2sigma(I)
_cod_data_source_file c8ce01806e2.cif
_cod_data_source_block Cocrystal3
_cod_depositor_comments 'Adding full bibliography for 7232112--7232114.cif.'
_cod_database_code 7232113

loop_
_symmetry_equiv_pos_as_xyz
'x, y, z'
'-x, -y, -z'

loop_
_atom_site_label
_atom_site_type_symbol
_atom_site_fract_x
_atom_site_fract_y
_atom_site_fract_z
_atom_site_U_iso_or_equiv
_atom_site_adp_type
_atom_site_occupancy
_atom_site_symmetry_multiplicity
_atom_site_calc_flag
_atom_site_refinement_flags
O4 O 0.6794(4) 0.5192(3) 0.47256(14) 0.0968(9) Uani 1 1 d .
C15 C 0.8594(3) 0.4007(2) 0.25755(13) 0.0404(5) Uani 1 1 d .
N2 N 0.6148(4) 0.5818(4) 0.42931(16) 0.0740(8) Uani 1 1 d .
C16 C 0.8882(3) 0.5068(2) 0.21790(13) 0.0408(5) Uani 1 1 d .
C6 C 0.9872(4) 0.6407(2) 0.25718(14) 0.0428(5) Uani 1 1 d .
C3 C 0.9311(3) 0.4271(2) 0.33613(13) 0.0411(5) Uani 1 1 d .
C4 C 1.0342(4) 0.5637(3) 0.37435(14) 0.0456(6) Uani 1 1 d .
H4A H 1.0846 0.5828 0.4260 0.055 Uiso 1 1 calc R
C1 C 0.7934(4) 0.1897(3) 0.33693(15) 0.0480(6) Uani 1 1 d .
C13 C 0.7583(4) 0.2665(3) 0.21834(14) 0.0468(6) Uani 1 1 d .
C2 C 0.8968(4) 0.3213(3) 0.37399(14) 0.0462(6) Uani 1 1 d .
H2 H 0.9449 0.3394 0.4258 0.055 Uiso 1 1 calc R
C5 C 1.0592(4) 0.6645(3) 0.33690(14) 0.0467(6) Uani 1 1 d .
H5 H 1.1248 0.7518 0.3635 0.056 Uiso 1 1 calc R
C10 C 0.8172(4) 0.4805(3) 0.13917(14) 0.0474(6) Uani 1 1 d .
C7 C 1.0123(4) 0.7429(3) 0.21675(15) 0.0492(6) Uani 1 1 d .
H7 H 1.0773 0.8307 0.2427 0.059 Uiso 1 1 calc R
O3 O 0.6344(5) 0.6993(3) 0.44484(17) 0.1112(10) Uani 1 1 d .
O2 O 0.4680(6) 0.7063(5) 0.1819(2) 0.1275(14) Uani 1 1 d .
C14 C 0.7279(4) 0.1651(3) 0.25913(15) 0.0516(6) Uani 1 1 d .
H14 H 0.6613 0.0774 0.2334 0.062 Uiso 1 1 calc R
C8 C 0.9439(4) 0.7187(3) 0.13920(15) 0.0513(6) Uani 1 1 d .
N1 N 0.3905(6) 0.5847(6) 0.1649(2) 0.1014(13) Uani 1 1 d .
C9 C 0.8474(4) 0.5865(3) 0.10171(15) 0.0542(7) Uani 1 1 d .
H9 H 0.8015 0.5682 0.0498 0.065 Uiso 1 1 calc R
C12 C 0.6890(5) 0.2429(3) 0.13844(15) 0.0578(7) Uani 1 1 d .
H12 H 0.6231 0.1557 0.1118 0.069 Uiso 1 1 calc R
C17 C 0.7541(5) 0.0742(3) 0.37890(17) 0.0576(7) Uani 1 1 d .
C29 C 0.5037(4) 0.5084(3) 0.35288(17) 0.0592(7) Uani 1 1 d .
C30 C 0.4945(4) 0.5798(4) 0.29710(18) 0.0631(8) Uani 1 1 d .
H30 H 0.5529 0.6723 0.3071 0.076 Uiso 1 1 calc R
C11 C 0.7168(4) 0.3436(3) 0.10086(15) 0.0578(7) Uani 1 1 d .
H11 H 0.6702 0.3241 0.0490 0.069 Uiso 1 1 calc R
C21 C 0.9761(5) 0.8333(3) 0.09662(17) 0.0611(7) Uani 1 1 d .
C25 C 0.3956(5) 0.5091(4) 0.22606(19) 0.0720(9) Uani 1 1 d .
C28 C 0.4165(5) 0.3726(4) 0.3406(2) 0.0738(9) Uani 1 1 d .
H28 H 0.4260 0.3271 0.3797 0.089 Uiso 1 1 calc R
O1 O 0.3103(6) 0.5215(5) 0.10155(18) 0.1519(17) Uani 1 1 d .
C26 C 0.3047(5) 0.3722(5) 0.2107(2) 0.0890(13) Uani 1 1 d .
H26 H 0.2379 0.3260 0.1620 0.107 Uiso 1 1 calc R
C27 C 0.3149(6) 0.3054(4) 0.2690(3) 0.0894(12) Uani 1 1 d .
H29 H 0.2519 0.2133 0.2596 0.107 Uiso 1 1 calc R
C20 C 0.7946(8) 0.1223(4) 0.4636(2) 0.1012(14) Uani 1 1 d .
H20A H 0.7103 0.1758 0.4737 0.152 Uiso 1 1 calc R
H20B H 0.9378 0.1747 0.4830 0.152 Uiso 1 1 calc R
H20C H 0.7611 0.0466 0.4871 0.152 Uiso 1 1 calc R
C19 C 0.5300(6) -0.0175(4) 0.3529(3) 0.1065(15) Uani 1 1 d .
H19A H 0.5017 -0.0570 0.3008 0.160 Uiso 1 1 calc R
H19B H 0.4399 0.0332 0.3600 0.160 Uiso 1 1 calc R
H19C H 0.5072 -0.0865 0.3816 0.160 Uiso 1 1 calc R
C18 C 0.8955(8) -0.0047(5) 0.3646(3) 0.1140(17) Uani 1 1 d .
H18A H 0.8742 -0.0757 0.3919 0.171 Uiso 1 1 calc R
H18B H 1.0368 0.0531 0.3808 0.171 Uiso 1 1 calc R
H18C H 0.8651 -0.0415 0.3120 0.171 Uiso 1 1 calc R
C24A C 1.2116(14) 0.9087(14) 0.1097(8) 0.112(4) Uani 0.50 1 d PD
C23 C 0.864(3) 0.9262(14) 0.1229(10) 0.120(4) Uani 0.50 1 d PD
C22 C 0.899(2) 0.7829(11) 0.0086(5) 0.108(3) Uani 0.50 1 d PD
C23A C 0.7599(15) 0.8222(13) 0.0511(8) 0.102(3) Uani 0.50 1 d PD
C24 C 1.076(2) 0.9711(8) 0.1500(5) 0.090(3) Uani 0.50 1 d PD
C22A C 1.108(2) 0.8098(13) 0.0426(7) 0.100(3) Uani 0.50 1 d PD
H23A H 0.709(4) 0.861(5) 0.0970(19) 0.16(3) Uiso 1 1 d D
H24A H 1.221(6) 0.962(6) 0.161(2) 0.19(3) Uiso 1 1 d D
H22A H 1.007(6) 0.759(8) 0.006(4) 0.36(8) Uiso 1 1 d D
H23B H 0.960(4) 0.975(8) 0.166(3) 0.27(6) Uiso 1 1 d D
H22B H 0.756(4) 0.760(6) 0.011(3) 0.25(5) Uiso 1 1 d D
H24B H 1.248(5) 0.836(5) 0.079(2) 0.16(3) Uiso 1 1 d D
H22C H 1.126(13) 0.883(5) 0.026(5) 0.25(4) Uiso 1 1 d D
H23C H 0.784(12) 0.889(5) 0.033(5) 0.25(4) Uiso 1 1 d D
H24C H 1.078(12) 1.019(6) 0.122(3) 0.22(3) Uiso 1 1 d D

loop_
_atom_site_aniso_label
_atom_site_aniso_U_11
_atom_site_aniso_U_22
_atom_site_aniso_U_33
_atom_site_aniso_U_23
_atom_site_aniso_U_13
_atom_site_aniso_U_12
O4 0.0792(17) 0.158(3) 0.0722(16) 0.0452(18) 0.0248(13) 0.0528(18)
C15 0.0335(11) 0.0465(13) 0.0442(13) 0.0075(10) 0.0115(9) 0.0169(10)
N2 0.0576(15) 0.103(2) 0.0665(18) 0.0234(17) 0.0225(13) 0.0259(16)
C16 0.0338(11) 0.0505(14) 0.0424(13) 0.0102(11) 0.0120(9) 0.0183(10)
C6 0.0367(12) 0.0495(14) 0.0455(13) 0.0114(11) 0.0123(10) 0.0168(10)
C3 0.0350(11) 0.0465(13) 0.0444(13) 0.0094(10) 0.0109(10) 0.0164(10)
C4 0.0431(13) 0.0515(14) 0.0404(13) 0.0074(11) 0.0082(10) 0.0148(11)
C1 0.0437(13) 0.0481(14) 0.0555(15) 0.0138(12) 0.0123(11) 0.0180(11)
C13 0.0435(13) 0.0498(14) 0.0467(14) 0.0057(11) 0.0100(11) 0.0170(11)
C2 0.0437(13) 0.0516(14) 0.0445(13) 0.0110(11) 0.0096(10) 0.0173(11)
C5 0.0460(13) 0.0448(13) 0.0448(13) 0.0056(11) 0.0094(11) 0.0108(11)
C10 0.0451(13) 0.0571(15) 0.0427(13) 0.0097(11) 0.0119(11) 0.0203(12)
C7 0.0472(14) 0.0497(15) 0.0521(15) 0.0137(12) 0.0129(11) 0.0159(12)
O3 0.130(3) 0.092(2) 0.089(2) -0.0001(17) 0.0119(18) 0.0189(19)
O2 0.126(3) 0.184(4) 0.117(3) 0.087(3) 0.051(2) 0.078(3)
C14 0.0523(15) 0.0432(14) 0.0560(16) 0.0047(12) 0.0104(12) 0.0148(12)
C8 0.0478(14) 0.0598(16) 0.0522(15) 0.0200(13) 0.0149(12) 0.0208(13)
N1 0.070(2) 0.188(4) 0.074(2) 0.044(3) 0.0262(18) 0.070(3)
C9 0.0543(15) 0.0688(18) 0.0432(14) 0.0164(13) 0.0116(12) 0.0233(14)
C12 0.0645(17) 0.0521(16) 0.0484(15) -0.0013(13) 0.0074(13) 0.0155(14)
C17 0.0606(17) 0.0507(16) 0.0613(17) 0.0188(13) 0.0121(14) 0.0164(13)
C29 0.0430(14) 0.076(2) 0.0659(18) 0.0165(15) 0.0187(13) 0.0255(14)
C30 0.0484(15) 0.081(2) 0.0690(19) 0.0187(16) 0.0208(14) 0.0294(15)
C11 0.0638(17) 0.0652(18) 0.0397(14) 0.0039(13) 0.0069(12) 0.0205(14)
C21 0.0668(18) 0.0665(19) 0.0559(17) 0.0273(15) 0.0161(14) 0.0231(15)
C25 0.0470(16) 0.117(3) 0.065(2) 0.020(2) 0.0172(15) 0.0439(19)
C28 0.0522(17) 0.080(2) 0.100(3) 0.025(2) 0.0255(18) 0.0303(17)
O1 0.121(3) 0.283(5) 0.0643(19) 0.035(3) 0.0099(18) 0.092(3)
C26 0.0512(18) 0.123(4) 0.081(3) -0.017(2) 0.0060(17) 0.034(2)
C27 0.059(2) 0.079(3) 0.125(4) -0.002(2) 0.023(2) 0.0231(19)
C20 0.152(4) 0.070(2) 0.071(2) 0.0303(19) 0.029(3) 0.013(2)
C19 0.085(3) 0.089(3) 0.122(4) 0.055(3) 0.002(2) -0.008(2)
C18 0.140(4) 0.117(4) 0.148(4) 0.082(3) 0.072(3) 0.089(3)
C24A 0.082(6) 0.121(9) 0.127(9) 0.076(8) 0.016(6) 0.007(6)
C23 0.160(11) 0.105(8) 0.158(11) 0.078(8) 0.082(10) 0.086(9)
C22 0.132(9) 0.109(7) 0.073(5) 0.046(5) 0.013(6) 0.021(6)
C23A 0.092(6) 0.115(8) 0.113(8) 0.074(7) 0.007(6) 0.041(6)
C24 0.129(8) 0.058(4) 0.078(5) 0.036(4) 0.018(5) 0.018(5)
C22A 0.120(8) 0.125(8) 0.100(7) 0.075(6) 0.068(7) 0.056(7)

loop_
_atom_type_symbol
_atom_type_description
_atom_type_scat_dispersion_real
_atom_type_scat_dispersion_imag
_atom_type_scat_source
C C 0.0181 0.0091 'International Tables Vol C Tables 4.2.6.8 and 6.1.1.4'
H H 0.0000 0.0000 'International Tables Vol C Tables 4.2.6.8 and 6.1.1.4'
N N 0.0311 0.0180 'International Tables Vol C Tables 4.2.6.8 and 6.1.1.4'
O O 0.0492 0.0322 'International Tables Vol C Tables 4.2.6.8 and 6.1.1.4'

loop_
_geom_angle_atom_site_label_1
_geom_angle_atom_site_label_2
_geom_angle_atom_site_label_3
_geom_angle
C3 C15 C16 120.5(2)
C3 C15 C13 119.3(2)
C16 C15 C13 120.2(2)
O3 N2 O4 124.9(4)
O3 N2 C29 117.8(3)
O4 N2 C29 117.2(3)
C10 C16 C6 119.3(2)
C10 C16 C15 120.6(2)
C6 C16 C15 120.2(2)
C7 C6 C16 118.9(2)
C7 C6 C5 123.0(2)
C16 C6 C5 118.2(2)
C2 C3 C15 119.3(2)
C2 C3 C4 122.5(2)
C15 C3 C4 118.2(2)
C5 C4 C3 121.4(2)
C5 C4 H4A 119.3
C3 C4 H4A 119.3
C2 C1 C14 117.6(2)
C2 C1 C17 122.0(2)
C14 C1 C17 120.4(2)
C14 C13 C15 118.8(2)
C14 C13 C12 123.3(2)
C15 C13 C12 117.9(2)
C1 C2 C3 122.3(2)
C1 C2 H2 118.9
C3 C2 H2 118.9
C4 C5 C6 121.6(2)
C4 C5 H5 119.2
C6 C5 H5 119.2
C9 C10 C16 119.4(2)
C9 C10 C11 122.7(2)
C16 C10 C11 118.0(2)
C8 C7 C6 122.6(3)
C8 C7 H7 118.7
C6 C7 H7 118.7
C13 C14 C1 122.7(2)
C13 C14 H14 118.7
C1 C14 H14 118.7
C7 C8 C9 117.6(2)
C7 C8 C21 121.1(3)
C9 C8 C21 121.3(3)
O1 N1 O2 124.6(5)
O1 N1 C25 117.6(5)
O2 N1 C25 117.7(4)
C10 C9 C8 122.3(3)
C10 C9 H9 118.8
C8 C9 H9 118.8
C11 C12 C13 121.8(3)
C11 C12 H12 119.1
C13 C12 H12 119.1
C18 C17 C19 109.4(3)
C18 C17 C20 108.2(3)
C19 C17 C20 106.7(3)
C18 C17 C1 109.1(3)
C19 C17 C1 110.9(3)
C20 C17 C1 112.5(3)
C28 C29 C30 123.1(3)
C28 C29 N2 118.7(3)
C30 C29 N2 118.1(3)
C25 C30 C29 117.1(3)
C25 C30 H30 121.4
C29 C30 H30 121.4
C12 C11 C10 121.5(3)
C12 C11 H11 119.3
C10 C11 H11 119.3
C23 C21 C22A 143.6(6)
C23 C21 C8 109.5(4)
C22A C21 C8 106.9(4)
C23 C21 C24 53.6(10)
C22A C21 C24 111.9(8)
C8 C21 C24 112.1(4)
C23 C21 C23A 59.3(10)
C22A C21 C23A 109.1(8)
C8 C21 C23A 106.9(4)
C24 C21 C23A 109.8(8)
C23 C21 C24A 111.2(10)
C22A C21 C24A 55.5(9)
C8 C21 C24A 109.3(4)
C24 C21 C24A 59.9(9)
C23A C21 C24A 143.6(5)
C23 C21 C22 109.5(9)
C22A C21 C22 53.8(9)
C8 C21 C22 112.8(4)
C24 C21 C22 135.2(5)
C23A C21 C22 56.0(9)
C24A C21 C22 104.5(8)
C30 C25 C26 122.0(4)
C30 C25 N1 117.6(4)
C26 C25 N1 120.3(4)
C29 C28 C27 118.1(4)
C29 C28 H28 120.9
C27 C28 H28 120.9
C27 C26 C25 118.6(4)
C27 C26 H26 120.7
C25 C26 H26 120.7
C28 C27 C26 121.0(4)
C28 C27 H29 119.5
C26 C27 H29 119.5
C17 C20 H20A 109.5
C17 C20 H20B 109.5
H20A C20 H20B 109.5
C17 C20 H20C 109.5
H20A C20 H20C 109.5
H20B C20 H20C 109.5
C17 C19 H19A 109.5
C17 C19 H19B 109.5
H19A C19 H19B 109.5
C17 C19 H19C 109.5
H19A C19 H19C 109.5
H19B C19 H19C 109.5
C17 C18 H18A 109.5
C17 C18 H18B 109.5
H18A C18 H18B 109.5
C17 C18 H18C 109.5
H18A C18 H18C 109.5
H18B C18 H18C 109.5
C22A C24A C24 117.1(9)
C22A C24A C21 61.2(6)
C24 C24A C21 59.7(6)
C22A C24A H24A 154(3)
C24 C24A H24A 41.2(16)
C21 C24A H24A 93(3)
C22A C24A H24B 45.3(15)
C24 C24A H24B 157(3)
C21 C24A H24B 98(3)
H24A C24A H24B 148(4)
C22A C24A H22C 34.0(15)
C24 C24A H22C 109(3)
C21 C24A H22C 75(3)
H24A C24A H22C 147(4)
H24B C24A H22C 65(3)
C24 C23 C23A 121.4(10)
C24 C23 C21 64.1(7)
C23A C23 C21 61.3(7)
C24 C23 H23A 161(3)
C23A C23 H23A 44.3(10)
C21 C23 H23A 97(2)
C24 C23 H23B 41.4(18)
C23A C23 H23B 160(4)
C21 C23 H23B 99(4)
H23A C23 H23B 148(4)
C24 C23 H24C 30.5(15)
C23A C23 H24C 114(3)
C21 C23 H24C 76(3)
H23A C23 H24C 154(3)
H23B C23 H24C 58(4)
C22A C22 C23A 120.9(9)
C22A C22 C21 60.9(6)
C23A C22 C21 60.8(6)
C22A C22 H22A 36(2)
C23A C22 H22A 151(6)
C21 C22 H22A 92(5)
C22A C22 H22B 151(5)
C23A C22 H22B 37.3(18)
C21 C22 H22B 92(3)
H22A C22 H22B 150(8)
C22A C22 H22C 33.3(17)
C23A C22 H22C 116(3)
C21 C22 H22C 72(3)
H22A C22 H22C 56(6)
H22B C22 H22C 152(4)
C22 C23A C23 116.0(9)
C22 C23A C21 63.2(6)
C23 C23A C21 59.4(6)
C22 C23A H23A 159(2)
C23 C23A H23A 45.3(11)
C21 C23A H23A 96(2)
C22 C23A H22B 39.6(16)
C23 C23A H22B 155(3)
C21 C23A H22B 96(4)
H23A C23A H22B 156(4)
C22 C23A H23C 86(6)
C23 C23A H23C 82(6)
C21 C23A H23C 103(6)
H23A C23A H23C 97(7)
H22B C23A H23C 99(7)
C23 C24 C24A 119.9(10)
C23 C24 C21 62.3(7)
C24A C24 C21 60.4(6)
C23 C24 H24A 155(3)
C24A C24 H24A 41.0(16)
C21 C24 H24A 94(3)
C23 C24 H23B 41.1(18)
C24A C24 H23B 157(4)
C21 C24 H23B 97(4)
H24A C24 H23B 149(5)
C23 C24 H24C 85(6)
C24A C24 H24C 90(6)
C21 C24 H24C 102(6)
H24A C24 H24C 107(7)
H23B C24 H24C 99(7)
C22 C22A C24A 121.9(10)
C22 C22A C21 65.4(7)
C24A C22A C21 63.4(7)
C22 C22A H22A 36(2)
C24A C22A H22A 158(3)
C21 C22A H22A 96(5)
C22 C22A H24B 165(3)
C24A C22A H24B 45.2(15)
C21 C22A H24B 100(3)
H22A C22A H24B 155(4)
C22 C22A H22C 84(6)
C24A C22A H22C 78(6)
C21 C22A H22C 98(6)
H22A C22A H22C 98(8)
H24B C22A H22C 98(7)

loop_
_geom_bond_atom_site_label_1
_geom_bond_atom_site_label_2
_geom_bond_distance
O4 N2 1.221(4)
C15 C3 1.411(3)
C15 C16 1.421(3)
C15 C13 1.421(3)
N2 O3 1.213(4)
N2 C29 1.470(4)
C16 C10 1.413(3)
C16 C6 1.417(3)
C6 C7 1.396(3)
C6 C5 1.432(3)
C3 C2 1.397(3)
C3 C4 1.437(3)
C4 C5 1.347(3)
C4 H4A 0.9300
C1 C2 1.389(4)
C1 C14 1.394(4)
C1 C17 1.532(4)
C13 C14 1.393(4)
C13 C12 1.434(4)
C2 H2 0.9300
C5 H5 0.9300
C10 C9 1.392(4)
C10 C11 1.440(4)
C7 C8 1.392(4)
C7 H7 0.9300
O2 N1 1.224(5)
C14 H14 0.9300
C8 C9 1.393(4)
C8 C21 1.531(4)
N1 O1 1.213(5)
N1 C25 1.480(5)
C9 H9 0.9300
C12 C11 1.347(4)
C12 H12 0.9300
C17 C18 1.513(5)
C17 C19 1.523(5)
C17 C20 1.530(5)
C29 C28 1.369(5)
C29 C30 1.370(4)
C30 C25 1.368(5)
C30 H30 0.9300
C11 H11 0.9300
C21 C23 1.520(10)
C21 C22A 1.523(9)
C21 C24 1.545(9)
C21 C23A 1.550(9)
C21 C24A 1.554(9)
C21 C22 1.584(9)
C25 C26 1.379(6)
C28 C27 1.370(5)
C28 H28 0.9300
C26 C27 1.377(6)
C26 H26 0.9300
C27 H29 0.9300
C20 H20A 0.9600
C20 H20B 0.9600
C20 H20C 0.9600
C19 H19A 0.9600
C19 H19B 0.9600
C19 H19C 0.9600
C18 H18A 0.9600
C18 H18B 0.9600
C18 H18C 0.9600
C24A C22A 1.43(2)
C24A C24 1.55(2)
C24A H24A 1.02(2)
C24A H24B 1.02(2)
C24A H22C 1.52(8)
C23 C24 1.38(2)
C23 C23A 1.52(2)
C23 H23A 1.079(12)
C23 H23B 0.92(2)
C23 H24C 1.53(7)
C22 C22A 1.41(2)
C22 C23A 1.47(2)
C22 H22A 0.87(2)
C22 H22B 0.963(16)
C22 H22C 1.57(8)
C23A H23A 1.061(10)
C23A H22B 0.92(2)
C23A H23C 0.82(2)
C24 H24A 1.03(2)
C24 H23B 0.92(2)
C24 H24C 0.78(2)
C22A H22A 0.87(2)
C22A H24B 1.02(2)
C22A H22C 0.87(2)
